data_4082658
loop_
_publ_author_name
'Fischer, Paul J.'
'Avena, Laura'
'Bohrmann, Trent D.'
'Neary, Michelle C.'
'Putka, Grace K.'
'Sullivan, Kevin P.'

_publ_section_title
;
 Group VI Metal Carbonyl Complexes of
 Bis((diphenylphosphino)methyl)diphenylborate and an Assessment of Their
 Utility for Template Ligand Syntheses
;
_journal_issue 5
_journal_name_full Organometallics
_journal_page_first 1300
_journal_paper_doi 10.1021/om5001056
_journal_volume 33
_journal_year 2014
_chemical_formula_moiety 'C42 H34 B Cr O4 P2, C8 H16 N, C4 H8 O'
_chemical_formula_sum 'C54 H58 B Cr N O5 P2'
_chemical_formula_weight 925.76
_chemical_name_common 13227a
_chemical_name_systematic
; 
 ? 
;
_space_group_IT_number 14
_symmetry_cell_setting monoclinic
_symmetry_space_group_name_Hall '-P 2yn'
_symmetry_space_group_name_H-M 'P 1 21/n 1'
_atom_sites_solution_hydrogens geom
_atom_sites_solution_primary direct
_atom_sites_solution_secondary difmap
_audit_creation_method SHELXL-97
_cell_angle_alpha 90.00
_cell_angle_beta 91.595(6)
_cell_angle_gamma 90.00
_cell_formula_units_Z 4
_cell_length_a 11.1950(11)
_cell_length_b 21.560(2)
_cell_length_c 19.656(2)
_cell_measurement_reflns_used 2920
_cell_measurement_temperature 173(2)
_cell_measurement_theta_max 68.14
_cell_measurement_theta_min 4.45
_cell_volume 4742.4(8)
_computing_cell_refinement 'Bruker SAINT'
_computing_data_collection 'Bruker APEX2'
_computing_data_reduction 'Bruker SAINT'
_computing_molecular_graphics 'Bruker SHELXTL'
_computing_publication_material 'Bruker SHELXTL'
_computing_structure_refinement 'SHELXL-2013 (Sheldrick 2013)'
_computing_structure_solution 'SHELXS-97 (Sheldrick 2008)'
_diffrn_ambient_temperature 173(2)
_diffrn_measured_fraction_theta_full 0.986
_diffrn_measured_fraction_theta_max 0.986
_diffrn_measurement_device_type 'Bruker-AXS D8 Photon-100'
_diffrn_measurement_method '\f and \w scans'
_diffrn_radiation_monochromator 'parallel mirrors'
_diffrn_radiation_source 'ImuS microfocus source'
_diffrn_radiation_type CuK\a
_diffrn_radiation_wavelength 1.54178
_diffrn_reflns_av_R_equivalents 0.0321
_diffrn_reflns_av_sigmaI/netI 0.0229
_diffrn_reflns_limit_h_max 13
_diffrn_reflns_limit_h_min -13
_diffrn_reflns_limit_k_max 25
_diffrn_reflns_limit_k_min 0
_diffrn_reflns_limit_l_max 23
_diffrn_reflns_limit_l_min 0
_diffrn_reflns_number 41532
_diffrn_reflns_theta_full 68.48
_diffrn_reflns_theta_max 68.48
_diffrn_reflns_theta_min 3.04
_exptl_absorpt_coefficient_mu 3.010
_exptl_absorpt_correction_T_max 0.860
_exptl_absorpt_correction_T_min 0.732
_exptl_absorpt_correction_type multi-scan
_exptl_absorpt_process_details 'SADABS (Sheldrick, 2012/1)'
_exptl_crystal_colour yellow
_exptl_crystal_density_diffrn 1.297
_exptl_crystal_density_method 'not measured'
_exptl_crystal_description plate
_exptl_crystal_F_000 1952
_exptl_crystal_size_max 0.13
_exptl_crystal_size_mid 0.10
_exptl_crystal_size_min 0.05
_refine_diff_density_max 0.589
_refine_diff_density_min -0.624
_refine_diff_density_rms 0.060
_refine_ls_extinction_method none
_refine_ls_goodness_of_fit_ref 1.043
_refine_ls_hydrogen_treatment constr
_refine_ls_matrix_type full
_refine_ls_number_parameters 675
_refine_ls_number_reflns 8611
_refine_ls_number_restraints 178
_refine_ls_restrained_S_all 1.106
_refine_ls_R_factor_all 0.0607
_refine_ls_R_factor_gt 0.0545
_refine_ls_shift/su_max 0.001
_refine_ls_shift/su_mean 0.000
_refine_ls_structure_factor_coef Fsqd
_refine_ls_weighting_details 'calc w=1/[\s^2^(Fo^2^)+(0.0847P)^2^+4.3058P] where P=(Fo^2^+2Fc^2^)/3'
_refine_ls_weighting_scheme calc
_refine_ls_wR_factor_gt 0.1486
_refine_ls_wR_factor_ref 0.1547
_reflns_number_gt 7630
_reflns_number_total 8611
_reflns_threshold_expression >2sigma(I)
_cod_data_source_file om5001056_si_003.cif
_cod_data_source_block 13227a
_cod_depositor_comments
;
The following automatic conversions were performed:

'_symmetry_cell_setting' value 'Monoclinic' changed to 'monoclinic'
according to
/usr/data/users/saulius/crontab/automatic-downloads/current/ACS/lib/dictionaries/cif_core.dic
dictionary named 'cif_core.dic' version 2.4.2 from 2011-04-26.

Automatic conversion script
Id: cif_fix_values 2281 2013-09-26 08:29:07Z andrius 
;
_cod_original_cell_volume 4742.6(9)
_cod_original_sg_symbol_H-M P2(1)/n
_cod_database_code 4082658

loop_
_symmetry_equiv_pos_as_xyz
'x, y, z'
'-x+1/2, y+1/2, -z+1/2'
'-x, -y, -z'
'x-1/2, -y-1/2, z-1/2'

loop_
_atom_site_label
_atom_site_type_symbol
_atom_site_fract_x
_atom_site_fract_y
_atom_site_fract_z
_atom_site_U_iso_or_equiv
_atom_site_adp_type
_atom_site_occupancy
_atom_site_symmetry_multiplicity
_atom_site_calc_flag
_atom_site_refinement_flags
_atom_site_disorder_assembly
_atom_site_disorder_group
Cr1 Cr 0.70496(4) 0.52247(2) 0.16207(2) 0.03814(15) Uani 1 1 d . . .
C1 C 0.8088(3) 0.57790(15) 0.20842(17) 0.0451(7) Uani 1 1 d . . .
O1 O 0.8775(2) 0.61203(12) 0.23242(14) 0.0605(6) Uani 1 1 d . . .
C2 C 0.8275(3) 0.46736(17) 0.1534(2) 0.0573(9) Uani 1 1 d . . .
O2 O 0.9051(2) 0.43308(15) 0.14321(19) 0.0880(10) Uani 1 1 d . . .
C3 C 0.7539(3) 0.55920(19) 0.08329(19) 0.0626(10) Uani 1 1 d . . .
O3 O 0.7940(3) 0.58117(17) 0.03487(16) 0.0959(11) Uani 1 1 d . . .
C4 C 0.6124(3) 0.46538(16) 0.11024(17) 0.0513(8) Uani 1 1 d . . .
O4 O 0.5665(3) 0.42865(13) 0.07645(15) 0.0772(8) Uani 1 1 d . . .
P1 P 0.64203(6) 0.47288(3) 0.26467(4) 0.03187(17) Uani 1 1 d . . .
C5 C 0.5091(2) 0.50504(12) 0.30102(13) 0.0310(5) Uani 1 1 d . . .
H5A H 0.4428 0.5002 0.2671 0.037 Uiso 1 1 calc R . .
H5B H 0.4893 0.4793 0.3409 0.037 Uiso 1 1 calc R . .
B1 B 0.5110(2) 0.57912(14) 0.32603(14) 0.0294(6) Uani 1 1 d . . .
C6 C 0.5506(2) 0.62724(12) 0.26325(13) 0.0317(5) Uani 1 1 d . . .
H6A H 0.6325 0.6422 0.2741 0.038 Uiso 1 1 calc R . .
H6B H 0.4970 0.6638 0.2642 0.038 Uiso 1 1 calc R . .
P2 P 0.54836(6) 0.59783(3) 0.17701(3) 0.03108(17) Uani 1 1 d . . .
C7 C 0.7476(2) 0.46153(12) 0.33709(15) 0.0360(6) Uani 1 1 d . . .
C8 C 0.8703(3) 0.46799(14) 0.33005(19) 0.0478(8) Uani 1 1 d . . .
H8A H 0.9011 0.4802 0.2876 0.057 Uiso 1 1 calc R . .
C9 C 0.9482(3) 0.45649(16) 0.3854(2) 0.0590(9) Uani 1 1 d . . .
H9A H 1.0320 0.4603 0.3800 0.071 Uiso 1 1 calc R . .
C10 C 0.9046(3) 0.43973(15) 0.4477(2) 0.0583(9) Uani 1 1 d . . .
H10A H 0.9579 0.4331 0.4855 0.070 Uiso 1 1 calc R . .
C11 C 0.7835(3) 0.43270(16) 0.45471(17) 0.0522(8) Uani 1 1 d . . .
H11A H 0.7529 0.4207 0.4973 0.063 Uiso 1 1 calc R . .
C12 C 0.7063(3) 0.44310(14) 0.39970(15) 0.0439(7) Uani 1 1 d . . .
H12A H 0.6229 0.4375 0.4050 0.053 Uiso 1 1 calc R . .
C13 C 0.6078(3) 0.39070(13) 0.24679(15) 0.0395(6) Uani 1 1 d . . .
C14 C 0.6972(3) 0.34696(16) 0.2451(2) 0.0602(10) Uani 1 1 d . . .
H14A H 0.7770 0.3589 0.2564 0.072 Uiso 1 1 calc R . .
C15 C 0.6733(4) 0.28568(17) 0.2274(2) 0.0750(13) Uani 1 1 d . . .
H15A H 0.7369 0.2565 0.2265 0.090 Uiso 1 1 calc R . .
C16 C 0.5607(4) 0.26712(18) 0.2113(3) 0.0766(13) Uani 1 1 d . . .
H16A H 0.5443 0.2250 0.2004 0.092 Uiso 1 1 calc R . .
C17 C 0.4713(4) 0.3097(2) 0.2111(3) 0.0966(18) Uani 1 1 d . . .
H17A H 0.3922 0.2975 0.1984 0.116 Uiso 1 1 calc R . .
C18 C 0.4944(3) 0.37125(18) 0.2292(3) 0.0771(13) Uani 1 1 d . . .
H18A H 0.4304 0.4002 0.2293 0.092 Uiso 1 1 calc R . .
C19 C 0.6005(2) 0.58799(12) 0.39325(13) 0.0301(5) Uani 1 1 d . . .
C20 C 0.7175(2) 0.60979(15) 0.39227(16) 0.0434(7) Uani 1 1 d . . .
H20A H 0.7483 0.6230 0.3501 0.052 Uiso 1 1 calc R . .
C21 C 0.7916(3) 0.61310(17) 0.45033(18) 0.0535(8) Uani 1 1 d . . .
H21A H 0.8709 0.6283 0.4470 0.064 Uiso 1 1 calc R . .
C22 C 0.7509(3) 0.59454(16) 0.51227(17) 0.0502(8) Uani 1 1 d . . .
H22A H 0.8009 0.5969 0.5520 0.060 Uiso 1 1 calc R . .
C23 C 0.6357(3) 0.57234(16) 0.51557(15) 0.0468(7) Uani 1 1 d . . .
H23A H 0.6062 0.5587 0.5579 0.056 Uiso 1 1 calc R . .
C24 C 0.5626(2) 0.56988(13) 0.45735(14) 0.0373(6) Uani 1 1 d . . .
H24A H 0.4831 0.5552 0.4613 0.045 Uiso 1 1 calc R . .
C25 C 0.3755(2) 0.59912(13) 0.34753(13) 0.0319(5) Uani 1 1 d . . .
C26 C 0.2751(2) 0.56079(15) 0.34706(15) 0.0423(7) Uani 1 1 d . . .
H26A H 0.2850 0.5178 0.3380 0.051 Uiso 1 1 calc R . .
C27 C 0.1607(3) 0.58321(19) 0.35942(18) 0.0551(9) Uani 1 1 d . . .
H27A H 0.0943 0.5557 0.3573 0.066 Uiso 1 1 calc R . .
C28 C 0.1433(3) 0.64469(19) 0.37468(17) 0.0545(9) Uani 1 1 d . . .
H28A H 0.0654 0.6599 0.3829 0.065 Uiso 1 1 calc R . .
C29 C 0.2404(3) 0.68398(17) 0.37798(16) 0.0495(8) Uani 1 1 d . . .
H29A H 0.2299 0.7265 0.3891 0.059 Uiso 1 1 calc R . .
C30 C 0.3534(3) 0.66126(14) 0.36495(14) 0.0383(6) Uani 1 1 d . . .
H30A H 0.4191 0.6891 0.3679 0.046 Uiso 1 1 calc R . .
C31 C 0.3896(3) 0.58052(13) 0.15688(15) 0.0388(6) Uani 1 1 d . . .
C32 C 0.3567(3) 0.53847(18) 0.1066(3) 0.0743(13) Uani 1 1 d . . .
H32A H 0.4167 0.5182 0.0816 0.089 Uiso 1 1 calc R . .
C33 C 0.2365(4) 0.5254(2) 0.0921(4) 0.101(2) Uani 1 1 d . . .
H33A H 0.2154 0.4972 0.0567 0.121 Uiso 1 1 calc R . .
C34 C 0.1493(4) 0.5531(2) 0.1286(3) 0.0824(15) Uani 1 1 d . . .
H34A H 0.0678 0.5426 0.1202 0.099 Uiso 1 1 calc R . .
C35 C 0.1797(3) 0.5956(2) 0.1769(2) 0.0704(13) Uani 1 1 d . . .
H35A H 0.1190 0.6155 0.2018 0.084 Uiso 1 1 calc R . .
C36 C 0.2993(3) 0.61046(19) 0.19036(16) 0.0530(8) Uani 1 1 d . . .
H36A H 0.3189 0.6416 0.2230 0.064 Uiso 1 1 calc R . .
C37 C 0.5632(3) 0.66689(14) 0.12247(14) 0.0384(6) Uani 1 1 d . . .
C38 C 0.5478(3) 0.66080(16) 0.05256(16) 0.0516(8) Uani 1 1 d . . .
H38A H 0.5304 0.6212 0.0335 0.062 Uiso 1 1 calc R . .
C39 C 0.5575(4) 0.71185(19) 0.01009(18) 0.0627(10) Uani 1 1 d . . .
H39A H 0.5474 0.7068 -0.0377 0.075 Uiso 1 1 calc R . .
C40 C 0.5815(4) 0.76921(18) 0.03633(19) 0.0676(11) Uani 1 1 d . . .
H40A H 0.5884 0.8039 0.0070 0.081 Uiso 1 1 calc R . .
C41 C 0.5955(5) 0.77635(18) 0.1049(2) 0.0737(12) Uani 1 1 d . . .
H41A H 0.6115 0.8163 0.1234 0.088 Uiso 1 1 calc R . .
C42 C 0.5866(4) 0.72563(16) 0.14804(17) 0.0560(9) Uani 1 1 d . . .
H42A H 0.5968 0.7313 0.1958 0.067 Uiso 1 1 calc R . .
N1 N 0.0617(5) 0.7202(2) 0.0213(3) 0.0836(12) Uani 0.600(6) 1 d PD A 1
C43 C 0.0245(7) 0.7004(5) -0.0482(4) 0.231(12) Uani 0.600(6) 1 d PD A 1
H43A H 0.0030 0.6559 -0.0490 0.277 Uiso 0.600(6) 1 calc PR A 1
H43B H -0.0450 0.7249 -0.0652 0.277 Uiso 0.600(6) 1 calc PR A 1
C44 C 0.1248(9) 0.7116(5) -0.0877(3) 0.107(4) Uani 0.600(6) 1 d PD A 1
H44A H 0.1254 0.7549 -0.1044 0.129 Uiso 0.600(6) 1 calc PR A 1
H44B H 0.1264 0.6831 -0.1271 0.129 Uiso 0.600(6) 1 calc PR A 1
C45 C 0.2352(7) 0.6990(6) -0.0364(5) 0.103(3) Uani 0.600(6) 1 d PD A 1
H45A H 0.2678 0.6568 -0.0432 0.124 Uiso 0.600(6) 1 calc PR A 1
H45B H 0.2996 0.7296 -0.0434 0.124 Uiso 0.600(6) 1 calc PR A 1
C46 C 0.1900(6) 0.7048(4) 0.0291(4) 0.137(5) Uani 0.600(6) 1 d PD A 1
H46A H 0.2329 0.7381 0.0545 0.164 Uiso 0.600(6) 1 calc PR A 1
H46B H 0.2004 0.6655 0.0545 0.164 Uiso 0.600(6) 1 calc PR A 1
C47 C -0.0103(6) 0.6871(3) 0.0716(5) 0.164(7) Uani 0.600(6) 1 d PD A 1
H47A H -0.0384 0.6468 0.0531 0.197 Uiso 0.600(6) 1 calc PR A 1
H47B H 0.0372 0.6795 0.1140 0.197 Uiso 0.600(6) 1 calc PR A 1
C48 C -0.1073(6) 0.7262(5) 0.0841(5) 0.110(4) Uani 0.600(6) 1 d PD A 1
H48A H -0.1366 0.7199 0.1307 0.132 Uiso 0.600(6) 1 calc PR A 1
H48B H -0.1738 0.7187 0.0509 0.132 Uiso 0.600(6) 1 calc PR A 1
C49 C -0.0533(15) 0.7942(4) 0.0756(10) 0.228(9) Uani 0.600(6) 1 d PD A 1
H49A H -0.1145 0.8228 0.0563 0.274 Uiso 0.600(6) 1 calc PR A 1
H49B H -0.0238 0.8106 0.1199 0.274 Uiso 0.600(6) 1 calc PR A 1
C50 C 0.0406(10) 0.7870(3) 0.0309(6) 0.205(10) Uani 0.600(6) 1 d PD A 1
H50A H 0.1137 0.8071 0.0499 0.246 Uiso 0.600(6) 1 calc PR A 1
H50B H 0.0199 0.8067 -0.0134 0.246 Uiso 0.600(6) 1 calc PR A 1
N1' N 0.0583(6) 0.7226(3) 0.0121(3) 0.0836(12) Uani 0.400(6) 1 d PD A 2
C43' C 0.1175(8) 0.7439(5) -0.0502(4) 0.100(6) Uani 0.400(6) 1 d PD A 2
H43C H 0.0637 0.7388 -0.0906 0.120 Uiso 0.400(6) 1 calc PR A 2
H43D H 0.1404 0.7881 -0.0461 0.120 Uiso 0.400(6) 1 calc PR A 2
C44' C 0.2194(11) 0.7063(7) -0.0556(9) 0.103(3) Uani 0.400(6) 1 d PD A 2
H44C H 0.2918 0.7289 -0.0395 0.124 Uiso 0.400(6) 1 calc PR A 2
H44D H 0.2300 0.6934 -0.1033 0.124 Uiso 0.400(6) 1 calc PR A 2
C45' C 0.1962(10) 0.6475(5) -0.0085(6) 0.102(5) Uani 0.400(6) 1 d PD A 2
H45C H 0.2053 0.6085 -0.0345 0.123 Uiso 0.400(6) 1 calc PR A 2
H45D H 0.2528 0.6469 0.0311 0.123 Uiso 0.400(6) 1 calc PR A 2
C46' C 0.0780(8) 0.6546(3) 0.0126(5) 0.087(4) Uani 0.400(6) 1 d PD A 2
H46C H 0.0685 0.6374 0.0589 0.104 Uiso 0.400(6) 1 calc PR A 2
H46D H 0.0212 0.6335 -0.0192 0.104 Uiso 0.400(6) 1 calc PR A 2
C47' C 0.1138(10) 0.7515(4) 0.0732(4) 0.110(6) Uani 0.400(6) 1 d PD A 2
H47C H 0.1715 0.7227 0.0955 0.131 Uiso 0.400(6) 1 calc PR A 2
H47D H 0.1565 0.7900 0.0610 0.131 Uiso 0.400(6) 1 calc PR A 2
C48' C 0.0200(13) 0.7649(10) 0.1167(6) 0.232(19) Uani 0.400(6) 1 d PD A 2
H48C H 0.0376 0.8025 0.1441 0.278 Uiso 0.400(6) 1 calc PR A 2
H48D H 0.0053 0.7298 0.1478 0.278 Uiso 0.400(6) 1 calc PR A 2
C49' C -0.0919(13) 0.7759(10) 0.0660(9) 0.228(9) Uani 0.400(6) 1 d PD A 2
H49C H -0.1672 0.7637 0.0876 0.274 Uiso 0.400(6) 1 calc PR A 2
H49D H -0.0975 0.8201 0.0523 0.274 Uiso 0.400(6) 1 calc PR A 2
C50' C -0.0697(7) 0.7381(6) 0.0099(5) 0.145(8) Uani 0.400(6) 1 d PD A 2
H50C H -0.0909 0.7603 -0.0329 0.174 Uiso 0.400(6) 1 calc PR A 2
H50D H -0.1183 0.6999 0.0118 0.174 Uiso 0.400(6) 1 calc PR A 2
O5 O 0.3559(5) 0.8212(2) 0.3384(3) 0.0846(18) Uani 0.645(8) 1 d PD B 1
C51 C 0.3228(6) 0.8840(3) 0.3451(3) 0.0647(19) Uani 0.645(8) 1 d PD B 1
H51A H 0.3746 0.9049 0.3797 0.078 Uiso 0.645(8) 1 calc PR B 1
H51B H 0.2388 0.8874 0.3590 0.078 Uiso 0.645(8) 1 calc PR B 1
C52 C 0.3381(9) 0.9131(4) 0.2763(4) 0.077(2) Uani 0.645(8) 1 d PD B 1
H52A H 0.2709 0.9414 0.2648 0.092 Uiso 0.645(8) 1 calc PR B 1
H52B H 0.4139 0.9366 0.2749 0.092 Uiso 0.645(8) 1 calc PR B 1
C53 C 0.3393(8) 0.8597(4) 0.2288(3) 0.089(3) Uani 0.645(8) 1 d PD B 1
H53A H 0.3888 0.8687 0.1890 0.107 Uiso 0.645(8) 1 calc PR B 1
H53B H 0.2574 0.8488 0.2127 0.107 Uiso 0.645(8) 1 calc PR B 1
C54 C 0.3937(12) 0.8085(5) 0.2718(4) 0.093(2) Uani 0.645(8) 1 d PD B 1
H54A H 0.3646 0.7675 0.2562 0.111 Uiso 0.645(8) 1 calc PR B 1
H54B H 0.4820 0.8093 0.2700 0.111 Uiso 0.645(8) 1 calc PR B 1
O5' O 0.2896(9) 0.8917(5) 0.1953(5) 0.101(4) Uani 0.355(8) 1 d PD B 2
C51' C 0.3125(18) 0.9209(7) 0.2586(7) 0.077(2) Uani 0.355(8) 1 d PD B 2
H51C H 0.2413 0.9439 0.2734 0.092 Uiso 0.355(8) 1 calc PR B 2
H51D H 0.3805 0.9500 0.2558 0.092 Uiso 0.355(8) 1 calc PR B 2
C52' C 0.3420(13) 0.8684(8) 0.3070(5) 0.093(6) Uani 0.355(8) 1 d PD B 2
H52C H 0.3975 0.8822 0.3440 0.112 Uiso 0.355(8) 1 calc PR B 2
H52D H 0.2689 0.8513 0.3270 0.112 Uiso 0.355(8) 1 calc PR B 2
C53' C 0.400(2) 0.8222(9) 0.2626(9) 0.093(2) Uani 0.355(8) 1 d PD B 2
H53C H 0.3878 0.7796 0.2798 0.111 Uiso 0.355(8) 1 calc PR B 2
H53D H 0.4863 0.8304 0.2596 0.111 Uiso 0.355(8) 1 calc PR B 2
C54' C 0.337(2) 0.8310(7) 0.1945(6) 0.196(17) Uani 0.355(8) 1 d PD B 2
H54C H 0.3938 0.8264 0.1572 0.235 Uiso 0.355(8) 1 calc PR B 2
H54D H 0.2720 0.8002 0.1880 0.235 Uiso 0.355(8) 1 calc PR B 2

loop_
_atom_site_aniso_label
_atom_site_aniso_U_11
_atom_site_aniso_U_22
_atom_site_aniso_U_33
_atom_site_aniso_U_23
_atom_site_aniso_U_13
_atom_site_aniso_U_12
Cr1 0.0351(3) 0.0400(3) 0.0397(3) -0.00529(19) 0.0086(2) 0.00148(19)
C1 0.0358(15) 0.0462(17) 0.0541(18) 0.0016(14) 0.0138(13) 0.0043(13)
O1 0.0407(12) 0.0597(15) 0.0813(17) -0.0100(13) 0.0056(11) -0.0132(11)
C2 0.0443(18) 0.060(2) 0.068(2) -0.0148(17) 0.0084(16) 0.0049(16)
O2 0.0504(15) 0.087(2) 0.127(3) -0.0344(19) 0.0092(16) 0.0249(14)
C3 0.064(2) 0.072(2) 0.053(2) -0.0046(18) 0.0246(17) 0.0033(18)
O3 0.115(3) 0.107(2) 0.0691(19) 0.0097(18) 0.0532(19) -0.005(2)
C4 0.0582(19) 0.0491(18) 0.0465(18) -0.0105(15) -0.0005(15) 0.0133(15)
O4 0.097(2) 0.0633(17) 0.0692(17) -0.0328(14) -0.0258(15) 0.0111(15)
P1 0.0288(3) 0.0289(3) 0.0377(4) -0.0034(3) -0.0022(3) -0.0005(2)
C5 0.0289(12) 0.0321(13) 0.0319(13) 0.0026(10) -0.0023(10) -0.0014(10)
B1 0.0290(13) 0.0301(14) 0.0291(14) 0.0017(11) 0.0016(11) -0.0006(11)
C6 0.0350(13) 0.0307(13) 0.0297(13) 0.0007(10) 0.0045(10) -0.0013(10)
P2 0.0324(3) 0.0319(3) 0.0291(3) 0.0003(3) 0.0036(2) -0.0031(3)
C7 0.0337(13) 0.0269(13) 0.0471(16) -0.0055(11) -0.0070(11) 0.0020(10)
C8 0.0363(15) 0.0406(17) 0.066(2) 0.0058(14) -0.0101(14) -0.0014(12)
C9 0.0388(16) 0.0441(18) 0.093(3) 0.0052(18) -0.0200(17) -0.0018(14)
C10 0.060(2) 0.0428(18) 0.070(2) -0.0098(16) -0.0328(18) 0.0122(15)
C11 0.061(2) 0.0494(18) 0.0454(18) -0.0054(14) -0.0122(15) 0.0187(15)
C12 0.0426(16) 0.0453(17) 0.0435(16) -0.0056(13) -0.0062(13) 0.0105(13)
C13 0.0411(15) 0.0311(14) 0.0458(16) -0.0034(12) -0.0068(12) -0.0013(11)
C14 0.0489(18) 0.0421(18) 0.088(3) -0.0223(18) -0.0183(17) 0.0062(14)
C15 0.073(2) 0.042(2) 0.108(3) -0.027(2) -0.028(2) 0.0167(18)
C16 0.078(3) 0.0386(19) 0.112(4) -0.024(2) -0.026(2) -0.0020(18)
C17 0.057(2) 0.051(2) 0.180(6) -0.041(3) -0.021(3) -0.0092(19)
C18 0.0441(18) 0.045(2) 0.141(4) -0.030(2) -0.018(2) -0.0004(15)
C19 0.0292(12) 0.0283(12) 0.0328(13) -0.0018(10) 0.0000(10) 0.0029(10)
C20 0.0326(14) 0.0542(18) 0.0431(16) 0.0031(13) -0.0016(12) -0.0020(12)
C21 0.0331(15) 0.065(2) 0.062(2) -0.0006(17) -0.0103(14) -0.0043(14)
C22 0.0432(16) 0.062(2) 0.0449(17) -0.0086(15) -0.0153(13) 0.0108(14)
C23 0.0506(17) 0.0576(19) 0.0320(15) -0.0018(13) -0.0022(13) 0.0072(14)
C24 0.0365(14) 0.0411(15) 0.0342(14) -0.0019(11) -0.0007(11) -0.0010(11)
C25 0.0305(12) 0.0395(14) 0.0255(12) 0.0061(10) -0.0012(10) 0.0014(10)
C26 0.0348(14) 0.0492(18) 0.0431(16) 0.0104(13) 0.0015(12) -0.0016(12)
C27 0.0314(15) 0.078(3) 0.056(2) 0.0188(17) 0.0033(13) -0.0060(15)
C28 0.0351(15) 0.083(3) 0.0454(18) 0.0181(17) 0.0076(13) 0.0175(16)
C29 0.0470(17) 0.060(2) 0.0421(16) 0.0053(14) 0.0087(13) 0.0198(15)
C30 0.0360(14) 0.0452(16) 0.0338(14) 0.0015(12) 0.0035(11) 0.0057(12)
C31 0.0389(14) 0.0374(15) 0.0399(15) 0.0090(12) -0.0017(12) -0.0038(12)
C32 0.049(2) 0.054(2) 0.119(4) -0.030(2) -0.020(2) 0.0009(17)
C33 0.062(3) 0.061(3) 0.176(6) -0.032(3) -0.047(3) -0.004(2)
C34 0.042(2) 0.073(3) 0.131(4) 0.035(3) -0.023(2) -0.0146(19)
C35 0.0377(17) 0.122(4) 0.052(2) 0.037(2) 0.0034(15) 0.014(2)
C36 0.0396(16) 0.086(3) 0.0334(15) 0.0081(15) -0.0027(12) 0.0115(16)
C37 0.0419(15) 0.0405(15) 0.0332(14) 0.0022(11) 0.0053(11) -0.0058(12)
C38 0.068(2) 0.0524(19) 0.0344(15) 0.0021(13) -0.0001(14) -0.0158(16)
C39 0.082(3) 0.070(2) 0.0360(17) 0.0143(16) 0.0024(16) -0.0141(19)
C40 0.102(3) 0.051(2) 0.049(2) 0.0188(17) 0.016(2) -0.008(2)
C41 0.127(4) 0.0419(19) 0.053(2) 0.0056(16) 0.018(2) -0.014(2)
C42 0.087(3) 0.0434(18) 0.0376(17) 0.0010(14) 0.0094(16) -0.0114(17)
N1 0.087(3) 0.069(2) 0.095(3) 0.014(2) 0.012(2) 0.008(2)
C43 0.30(2) 0.25(2) 0.137(12) -0.094(13) -0.092(14) 0.19(2)
C44 0.106(7) 0.111(8) 0.105(8) -0.006(6) 0.006(6) 0.041(6)
C45 0.081(4) 0.133(6) 0.095(8) 0.024(6) -0.015(5) 0.042(4)
C46 0.227(15) 0.091(7) 0.092(7) 0.048(6) -0.013(8) -0.043(8)
C47 0.077(6) 0.070(6) 0.35(2) 0.095(9) 0.030(9) 0.002(5)
C48 0.066(5) 0.172(11) 0.091(6) 0.011(6) 0.024(4) 0.016(6)
C49 0.247(18) 0.059(9) 0.39(2) -0.040(10) 0.164(17) -0.003(10)
C50 0.41(3) 0.063(7) 0.144(12) -0.015(7) 0.115(16) -0.035(11)
N1' 0.087(3) 0.069(2) 0.095(3) 0.014(2) 0.012(2) 0.008(2)
C43' 0.083(8) 0.137(14) 0.077(9) 0.064(9) -0.028(7) -0.046(9)
C44' 0.081(4) 0.133(6) 0.095(8) 0.024(6) -0.015(5) 0.042(4)
C45' 0.090(9) 0.142(14) 0.075(8) -0.003(9) 0.021(7) 0.031(9)
C46' 0.109(10) 0.061(7) 0.088(8) 0.002(6) -0.017(7) -0.007(6)
C47' 0.218(18) 0.044(6) 0.064(7) 0.019(5) -0.035(9) -0.039(8)
C48' 0.163(19) 0.39(5) 0.142(17) -0.20(3) -0.062(15) 0.11(2)
C49' 0.247(18) 0.059(9) 0.39(2) -0.040(10) 0.164(17) -0.003(10)
C50' 0.105(11) 0.21(2) 0.117(13) 0.045(14) 0.017(10) 0.089(14)
O5 0.111(4) 0.052(3) 0.093(4) 0.013(2) 0.031(3) 0.013(2)
C51 0.053(3) 0.054(4) 0.087(5) 0.007(4) -0.001(4) -0.002(3)
C52 0.051(5) 0.082(4) 0.097(6) 0.023(4) -0.015(4) -0.003(3)
C53 0.084(5) 0.090(6) 0.094(6) 0.027(5) 0.015(5) 0.007(5)
C54 0.095(4) 0.079(6) 0.104(5) 0.007(4) 0.009(4) 0.016(4)
O5' 0.084(7) 0.135(10) 0.085(7) 0.008(7) 0.000(5) 0.014(6)
C51' 0.051(5) 0.082(4) 0.097(6) 0.023(4) -0.015(4) -0.003(3)
C52' 0.075(10) 0.124(16) 0.079(11) 0.034(11) -0.014(9) -0.039(10)
C53' 0.095(4) 0.079(6) 0.104(5) 0.007(4) 0.009(4) 0.016(4)
C54' 0.33(4) 0.14(2) 0.13(2) 0.046(16) 0.11(2) 0.11(2)

loop_
_atom_type_symbol
_atom_type_description
_atom_type_scat_dispersion_real
_atom_type_scat_dispersion_imag
_atom_type_scat_source
C C 0.0181 0.0091 'International Tables Vol C Tables 4.2.6.8 and 6.1.1.4'
H H 0.0000 0.0000 'International Tables Vol C Tables 4.2.6.8 and 6.1.1.4'
B B 0.0090 0.0039 'International Tables Vol C Tables 4.2.6.8 and 6.1.1.4'
N N 0.0311 0.0180 'International Tables Vol C Tables 4.2.6.8 and 6.1.1.4'
O O 0.0492 0.0322 'International Tables Vol C Tables 4.2.6.8 and 6.1.1.4'
P P 0.2955 0.4335 'International Tables Vol C Tables 4.2.6.8 and 6.1.1.4'
Cr Cr -0.1635 2.4439 'International Tables Vol C Tables 4.2.6.8 and 6.1.1.4'

loop_
_geom_angle_atom_site_label_1
_geom_angle_atom_site_label_2
_geom_angle_atom_site_label_3
_geom_angle
C2 Cr1 C3 87.67(18)
C2 Cr1 C1 90.17(15)
C3 Cr1 C1 86.55(16)
C2 Cr1 C4 85.88(15)
C3 Cr1 C4 89.90(17)
C1 Cr1 C4 174.80(14)
C2 Cr1 P1 91.59(13)
C3 Cr1 P1 179.14(13)
C1 Cr1 P1 93.87(10)
C4 Cr1 P1 89.63(11)
C2 Cr1 P2 177.51(12)
C3 Cr1 P2 92.69(12)
C1 Cr1 P2 87.39(9)
C4 Cr1 P2 96.58(10)
P1 Cr1 P2 88.08(3)
O1 C1 Cr1 174.8(3)
O2 C2 Cr1 175.4(4)
O3 C3 Cr1 174.6(4)
O4 C4 Cr1 173.3(3)
C5 P1 C7 105.27(13)
C5 P1 C13 105.94(13)
C7 P1 C13 98.35(12)
C5 P1 Cr1 115.13(9)
C7 P1 Cr1 120.71(10)
C13 P1 Cr1 109.35(10)
B1 C5 P1 118.62(17)
B1 C5 H5A 107.7
P1 C5 H5A 107.7
B1 C5 H5B 107.7
P1 C5 H5B 107.7
H5A C5 H5B 107.1
C25 B1 C19 107.9(2)
C25 B1 C5 108.8(2)
C19 B1 C5 110.5(2)
C25 B1 C6 106.9(2)
C19 B1 C6 110.5(2)
C5 B1 C6 112.1(2)
B1 C6 P2 118.32(18)
B1 C6 H6A 107.7
P2 C6 H6A 107.7
B1 C6 H6B 107.7
P2 C6 H6B 107.7
H6A C6 H6B 107.1
C6 P2 C37 105.22(13)
C6 P2 C31 105.03(13)
C37 P2 C31 98.07(13)
C6 P2 Cr1 111.03(9)
C37 P2 Cr1 113.26(9)
C31 P2 Cr1 122.36(10)
C12 C7 C8 118.2(3)
C12 C7 P1 120.1(2)
C8 C7 P1 121.6(2)
C7 C8 C9 120.1(3)
C7 C8 H8A 119.9
C9 C8 H8A 119.9
C10 C9 C8 120.6(3)
C10 C9 H9A 119.7
C8 C9 H9A 119.7
C11 C10 C9 119.4(3)
C11 C10 H10A 120.3
C9 C10 H10A 120.3
C10 C11 C12 120.0(3)
C10 C11 H11A 120.0
C12 C11 H11A 120.0
C11 C12 C7 121.6(3)
C11 C12 H12A 119.2
C7 C12 H12A 119.2
C18 C13 C14 116.9(3)
C18 C13 P1 121.8(2)
C14 C13 P1 121.0(2)
C13 C14 C15 121.5(3)
C13 C14 H14A 119.3
C15 C14 H14A 119.3
C16 C15 C14 120.7(4)
C16 C15 H15A 119.6
C14 C15 H15A 119.6
C15 C16 C17 118.9(3)
C15 C16 H16A 120.6
C17 C16 H16A 120.6
C16 C17 C18 120.7(4)
C16 C17 H17A 119.6
C18 C17 H17A 119.6
C13 C18 C17 121.2(4)
C13 C18 H18A 119.4
C17 C18 H18A 119.4
C20 C19 C24 114.6(2)
C20 C19 B1 125.4(2)
C24 C19 B1 119.9(2)
C19 C20 C21 123.0(3)
C19 C20 H20A 118.5
C21 C20 H20A 118.5
C22 C21 C20 120.5(3)
C22 C21 H21A 119.8
C20 C21 H21A 119.8
C21 C22 C23 118.5(3)
C21 C22 H22A 120.7
C23 C22 H22A 120.7
C22 C23 C24 120.3(3)
C22 C23 H23A 119.8
C24 C23 H23A 119.8
C23 C24 C19 123.1(3)
C23 C24 H24A 118.5
C19 C24 H24A 118.5
C26 C25 C30 114.8(3)
C26 C25 B1 126.3(3)
C30 C25 B1 118.8(2)
C25 C26 C27 122.4(3)
C25 C26 H26A 118.8
C27 C26 H26A 118.8
C28 C27 C26 120.5(3)
C28 C27 H27A 119.8
C26 C27 H27A 119.8
C27 C28 C29 119.2(3)
C27 C28 H28A 120.4
C29 C28 H28A 120.4
C28 C29 C30 119.7(3)
C28 C29 H29A 120.1
C30 C29 H29A 120.1
C29 C30 C25 123.3(3)
C29 C30 H30A 118.4
C25 C30 H30A 118.4
C36 C31 C32 117.5(3)
C36 C31 P2 121.1(2)
C32 C31 P2 121.4(3)
C31 C32 C33 120.9(4)
C31 C32 H32A 119.5
C33 C32 H32A 119.5
C34 C33 C32 120.3(5)
C34 C33 H33A 119.9
C32 C33 H33A 119.9
C35 C34 C33 119.6(4)
C35 C34 H34A 120.2
C33 C34 H34A 120.2
C34 C35 C36 120.6(4)
C34 C35 H35A 119.7
C36 C35 H35A 119.7
C31 C36 C35 120.9(4)
C31 C36 H36A 119.5
C35 C36 H36A 119.5
C42 C37 C38 117.6(3)
C42 C37 P2 123.1(2)
C38 C37 P2 119.3(2)
C37 C38 C39 120.8(3)
C37 C38 H38A 119.6
C39 C38 H38A 119.6
C40 C39 C38 120.6(3)
C40 C39 H39A 119.7
C38 C39 H39A 119.7
C41 C40 C39 119.5(3)
C41 C40 H40A 120.2
C39 C40 H40A 120.2
C40 C41 C42 120.4(4)
C40 C41 H41A 119.8
C42 C41 H41A 119.8
C37 C42 C41 121.0(3)
C37 C42 H42A 119.5
C41 C42 H42A 119.5
C50 N1 C46 111.5(4)
C50 N1 C47 107.2(4)
C46 N1 C47 111.7(3)
C50 N1 C43 110.9(3)
C46 N1 C43 106.2(4)
C47 N1 C43 109.5(3)
C44 C43 N1 104.6(4)
C44 C43 H43A 110.8
N1 C43 H43A 110.8
C44 C43 H43B 110.8
N1 C43 H43B 110.8
H43A C43 H43B 108.9
C43 C44 C45 103.9(4)
C43 C44 H44A 111.0
C45 C44 H44A 111.0
C43 C44 H44B 111.0
C45 C44 H44B 111.0
H44A C44 H44B 109.0
C46 C45 C44 105.7(3)
C46 C45 H45A 110.6
C44 C45 H45A 110.6
C46 C45 H45B 110.6
C44 C45 H45B 110.6
H45A C45 H45B 108.7
C45 C46 N1 107.5(4)
C45 C46 H46A 110.2
N1 C46 H46A 110.2
C45 C46 H46B 110.2
N1 C46 H46B 110.2
H46A C46 H46B 108.5
C48 C47 N1 105.5(4)
C48 C47 H47A 110.6
N1 C47 H47A 110.6
C48 C47 H47B 110.6
N1 C47 H47B 110.6
H47A C47 H47B 108.8
C47 C48 C49 103.7(4)
C47 C48 H48A 111.0
C49 C48 H48A 111.0
C47 C48 H48B 111.0
C49 C48 H48B 111.0
H48A C48 H48B 109.0
C50 C49 C48 105.0(4)
C50 C49 H49A 110.7
C48 C49 H49A 110.7
C50 C49 H49B 110.7
C48 C49 H49B 110.7
H49A C49 H49B 108.8
C49 C50 N1 108.3(4)
C49 C50 H50A 110.0
N1 C50 H50A 110.0
C49 C50 H50B 110.0
N1 C50 H50B 110.0
H50A C50 H50B 108.4
C50' N1' C47' 108.4(4)
C50' N1' C43' 111.3(3)
C47' N1' C43' 110.8(4)
C50' N1' C46' 111.7(4)
C47' N1' C46' 110.6(3)
C43' N1' C46' 104.0(4)
C44' C43' N1' 105.5(5)
C44' C43' H43C 110.6
N1' C43' H43C 110.6
C44' C43' H43D 110.6
N1' C43' H43D 110.6
H43C C43' H43D 108.8
C43' C44' C45' 105.6(3)
C43' C44' H44C 110.6
C45' C44' H44C 110.6
C43' C44' H44D 110.6
C45' C44' H44D 110.6
H44C C44' H44D 108.7
C46' C45' C44' 104.7(4)
C46' C45' H45C 110.8
C44' C45' H45C 110.8
C46' C45' H45D 110.8
C44' C45' H45D 110.8
H45C C45' H45D 108.9
C45' C46' N1' 104.3(4)
C45' C46' H46C 110.9
N1' C46' H46C 110.9
C45' C46' H46D 110.9
N1' C46' H46D 110.9
H46C C46' H46D 108.9
C48' C47' N1' 106.1(4)
C48' C47' H47C 110.5
N1' C47' H47C 110.5
C48' C47' H47D 110.5
N1' C47' H47D 110.5
H47C C47' H47D 108.7
C47' C48' C49' 103.8(4)
C47' C48' H48C 111.0
C49' C48' H48C 111.0
C47' C48' H48D 111.0
C49' C48' H48D 111.0
H48C C48' H48D 109.0
C50' C49' C48' 104.6(4)
C50' C49' H49C 110.8
C48' C49' H49C 110.8
C50' C49' H49D 110.8
C48' C49' H49D 110.8
H49C C49' H49D 108.9
C49' C50' N1' 107.7(4)
C49' C50' H50C 110.2
N1' C50' H50C 110.2
C49' C50' H50D 110.2
N1' C50' H50D 110.2
H50C C50' H50D 108.5
C51 O5 C54 111.0(6)
O5 C51 C52 106.2(6)
O5 C51 H51A 110.5
C52 C51 H51A 110.5
O5 C51 H51B 110.5
C52 C51 H51B 110.5
H51A C51 H51B 108.7
C53 C52 C51 104.2(5)
C53 C52 H52A 110.9
C51 C52 H52A 110.9
C53 C52 H52B 110.9
C51 C52 H52B 110.9
H52A C52 H52B 108.9
C52 C53 C54 103.0(5)
C52 C53 H53A 111.2
C54 C53 H53A 111.2
C52 C53 H53B 111.2
C54 C53 H53B 111.2
H53A C53 H53B 109.1
O5 C54 C53 104.6(6)
O5 C54 H54A 110.8
C53 C54 H54A 110.8
O5 C54 H54B 110.8
C53 C54 H54B 110.8
H54A C54 H54B 108.9
C54' O5' C51' 111.3(7)
O5' C51' C52' 104.7(7)
O5' C51' H51C 110.8
C52' C51' H51C 110.8
O5' C51' H51D 110.8
C52' C51' H51D 110.8
H51C C51' H51D 108.9
C53' C52' C51' 103.0(5)
C53' C52' H52C 111.2
C51' C52' H52C 111.2
C53' C52' H52D 111.2
C51' C52' H52D 111.2
H52C C52' H52D 109.1
C52' C53' C54' 103.8(5)
C52' C53' H53C 111.0
C54' C53' H53C 111.0
C52' C53' H53D 111.0
C54' C53' H53D 111.0
H53C C53' H53D 109.0
O5' C54' C53' 105.9(7)
O5' C54' H54C 110.6
C53' C54' H54C 110.6
O5' C54' H54D 110.6
C53' C54' H54D 110.6
H54C C54' H54D 108.7

loop_
_geom_bond_atom_site_label_1
_geom_bond_atom_site_label_2
_geom_bond_distance
Cr1 C2 1.827(3)
Cr1 C3 1.836(4)
Cr1 C1 1.884(3)
Cr1 C4 1.889(4)
Cr1 P1 2.4054(9)
Cr1 P2 2.4144(8)
C1 O1 1.156(4)
C2 O2 1.162(4)
C3 O3 1.164(4)
C4 O4 1.146(4)
P1 C5 1.807(3)
P1 C7 1.841(3)
P1 C13 1.845(3)
C5 B1 1.671(4)
C5 H5A 0.9900
C5 H5B 0.9900
B1 C25 1.644(4)
B1 C19 1.647(4)
B1 C6 1.681(4)
C6 P2 1.809(3)
C6 H6A 0.9900
C6 H6B 0.9900
P2 C37 1.845(3)
P2 C31 1.848(3)
C7 C12 1.385(4)
C7 C8 1.391(4)
C8 C9 1.397(5)
C8 H8A 0.9500
C9 C10 1.380(6)
C9 H9A 0.9500
C10 C11 1.375(5)
C10 H10A 0.9500
C11 C12 1.384(4)
C11 H11A 0.9500
C12 H12A 0.9500
C13 C18 1.372(4)
C13 C14 1.376(4)
C14 C15 1.390(5)
C14 H14A 0.9500
C15 C16 1.352(6)
C15 H15A 0.9500
C16 C17 1.358(6)
C16 H16A 0.9500
C17 C18 1.396(5)
C17 H17A 0.9500
C18 H18A 0.9500
C19 C20 1.393(4)
C19 C24 1.396(4)
C20 C21 1.394(4)
C20 H20A 0.9500
C21 C22 1.372(5)
C21 H21A 0.9500
C22 C23 1.379(5)
C22 H22A 0.9500
C23 C24 1.389(4)
C23 H23A 0.9500
C24 H24A 0.9500
C25 C26 1.394(4)
C25 C30 1.407(4)
C26 C27 1.397(4)
C26 H26A 0.9500
C27 C28 1.374(5)
C27 H27A 0.9500
C28 C29 1.378(5)
C28 H28A 0.9500
C29 C30 1.387(4)
C29 H29A 0.9500
C30 H30A 0.9500
C31 C36 1.382(4)
C31 C32 1.383(5)
C32 C33 1.396(6)
C32 H32A 0.9500
C33 C34 1.365(8)
C33 H33A 0.9500
C34 C35 1.357(7)
C34 H34A 0.9500
C35 C36 1.394(5)
C35 H35A 0.9500
C36 H36A 0.9500
C37 C42 1.385(4)
C37 C38 1.386(4)
C38 C39 1.387(5)
C38 H38A 0.9500
C39 C40 1.364(6)
C39 H39A 0.9500
C40 C41 1.362(5)
C40 H40A 0.9500
C41 C42 1.389(5)
C41 H41A 0.9500
C42 H42A 0.9500
N1 C50 1.472(4)
N1 C46 1.477(4)
N1 C47 1.477(4)
N1 C43 1.482(4)
C43 C44 1.402(6)
C43 H43A 0.9900
C43 H43B 0.9900
C44 C45 1.597(11)
C44 H44A 0.9900
C44 H44B 0.9900
C45 C46 1.401(6)
C45 H45A 0.9900
C45 H45B 0.9900
C46 H46A 0.9900
C46 H46B 0.9900
C47 C48 1.401(6)
C47 H47A 0.9900
C47 H47B 0.9900
C48 C49 1.596(11)
C48 H48A 0.9900
C48 H48B 0.9900
C49 C50 1.397(6)
C49 H49A 0.9900
C49 H49B 0.9900
C50 H50A 0.9900
C50 H50B 0.9900
N1' C50' 1.471(4)
N1' C47' 1.476(4)
N1' C43' 1.480(4)
N1' C46' 1.484(4)
C43' C44' 1.405(6)
C43' H43C 0.9900
C43' H43D 0.9900
C44' C45' 1.596(11)
C44' H44C 0.9900
C44' H44D 0.9900
C45' C46' 1.407(6)
C45' H45C 0.9900
C45' H45D 0.9900
C46' H46C 0.9900
C46' H46D 0.9900
C47' C48' 1.402(6)
C47' H47C 0.9900
C47' H47D 0.9900
C48' C49' 1.596(11)
C48' H48C 0.9900
C48' H48D 0.9900
C49' C50' 1.400(6)
C49' H49C 0.9900
C49' H49D 0.9900
C50' H50C 0.9900
C50' H50D 0.9900
O5 C51 1.411(7)
O5 C54 1.412(7)
C51 C52 1.505(7)
C51 H51A 0.9900
C51 H51B 0.9900
C52 C53 1.482(13)
C52 H52A 0.9900
C52 H52B 0.9900
C53 C54 1.508(7)
C53 H53A 0.9900
C53 H53B 0.9900
C54 H54A 0.9900
C54 H54B 0.9900
O5' C54' 1.411(7)
O5' C51' 1.412(7)
C51' C52' 1.508(7)
C51' H51C 0.9900
C51' H51D 0.9900
C52' C53' 1.483(13)
C52' H52C 0.9900
C52' H52D 0.9900
C53' C54' 1.506(7)
C53' H53C 0.9900
C53' H53D 0.9900
C54' H54C 0.9900
C54' H54D 0.9900

loop_
_geom_torsion_atom_site_label_1
_geom_torsion_atom_site_label_2
_geom_torsion_atom_site_label_3
_geom_torsion_atom_site_label_4
_geom_torsion
C2 Cr1 C1 O1 61(3)
C3 Cr1 C1 O1 -27(3)
C4 Cr1 C1 O1 20(4)
P1 Cr1 C1 O1 153(3)
P2 Cr1 C1 O1 -120(3)
C3 Cr1 C2 O2 -25(4)
C1 Cr1 C2 O2 -112(4)
C4 Cr1 C2 O2 65(4)
P1 Cr1 C2 O2 154(4)
P2 Cr1 C2 O2 -123(4)
C2 Cr1 C3 O3 -32(4)
C1 Cr1 C3 O3 58(4)
C4 Cr1 C3 O3 -118(4)
P1 Cr1 C3 O3 -62(12)
P2 Cr1 C3 O3 145(4)
C2 Cr1 C4 O4 -23(3)
C3 Cr1 C4 O4 65(3)
C1 Cr1 C4 O4 18(4)
P1 Cr1 C4 O4 -115(3)
P2 Cr1 C4 O4 157(3)
C2 Cr1 P1 C5 -177.16(15)
C3 Cr1 P1 C5 -148(9)
C1 Cr1 P1 C5 92.56(13)
C4 Cr1 P1 C5 -91.29(14)
P2 Cr1 P1 C5 5.31(10)
C2 Cr1 P1 C7 54.75(15)
C3 Cr1 P1 C7 84(9)
C1 Cr1 P1 C7 -35.53(14)
C4 Cr1 P1 C7 140.62(14)
P2 Cr1 P1 C7 -122.78(10)
C2 Cr1 P1 C13 -58.06(15)
C3 Cr1 P1 C13 -29(9)
C1 Cr1 P1 C13 -148.34(13)
C4 Cr1 P1 C13 27.81(14)
P2 Cr1 P1 C13 124.41(10)
C7 P1 C5 B1 74.3(2)
C13 P1 C5 B1 177.85(19)
Cr1 P1 C5 B1 -61.2(2)
P1 C5 B1 C25 172.69(17)
P1 C5 B1 C19 -69.0(2)
P1 C5 B1 C6 54.7(3)
C25 B1 C6 P2 -104.2(2)
C19 B1 C6 P2 138.60(19)
C5 B1 C6 P2 14.9(3)
B1 C6 P2 C37 167.74(19)
B1 C6 P2 C31 64.8(2)
B1 C6 P2 Cr1 -69.4(2)
C2 Cr1 P2 C6 -34(3)
C3 Cr1 P2 C6 -132.13(16)
C1 Cr1 P2 C6 -45.71(13)
C4 Cr1 P2 C6 137.66(14)
P1 Cr1 P2 C6 48.26(9)
C2 Cr1 P2 C37 84(3)
C3 Cr1 P2 C37 -14.01(17)
C1 Cr1 P2 C37 72.41(14)
C4 Cr1 P2 C37 -104.22(15)
P1 Cr1 P2 C37 166.38(10)
C2 Cr1 P2 C31 -159(3)
C3 Cr1 P2 C31 102.94(17)
C1 Cr1 P2 C31 -170.64(14)
C4 Cr1 P2 C31 12.73(15)
P1 Cr1 P2 C31 -76.67(11)
C5 P1 C7 C12 36.3(3)
C13 P1 C7 C12 -72.9(2)
Cr1 P1 C7 C12 168.65(19)
C5 P1 C7 C8 -147.0(2)
C13 P1 C7 C8 103.9(2)
Cr1 P1 C7 C8 -14.6(3)
C12 C7 C8 C9 -0.5(4)
P1 C7 C8 C9 -177.3(3)
C7 C8 C9 C10 -1.1(5)
C8 C9 C10 C11 1.8(5)
C9 C10 C11 C12 -0.7(5)
C10 C11 C12 C7 -1.0(5)
C8 C7 C12 C11 1.6(4)
P1 C7 C12 C11 178.4(2)
C5 P1 C13 C18 31.8(4)
C7 P1 C13 C18 140.4(4)
Cr1 P1 C13 C18 -92.8(3)
C5 P1 C13 C14 -153.6(3)
C7 P1 C13 C14 -45.0(3)
Cr1 P1 C13 C14 81.7(3)
C18 C13 C14 C15 -0.9(6)
P1 C13 C14 C15 -175.7(4)
C13 C14 C15 C16 -0.2(7)
C14 C15 C16 C17 1.7(8)
C15 C16 C17 C18 -2.0(9)
C14 C13 C18 C17 0.6(7)
P1 C13 C18 C17 175.4(4)
C16 C17 C18 C13 0.9(9)
C25 B1 C19 C20 -142.1(3)
C5 B1 C19 C20 99.1(3)
C6 B1 C19 C20 -25.6(4)
C25 B1 C19 C24 41.5(3)
C5 B1 C19 C24 -77.3(3)
C6 B1 C19 C24 158.0(2)
C24 C19 C20 C21 0.3(4)
B1 C19 C20 C21 -176.3(3)
C19 C20 C21 C22 -0.1(5)
C20 C21 C22 C23 0.4(5)
C21 C22 C23 C24 -1.0(5)
C22 C23 C24 C19 1.3(5)
C20 C19 C24 C23 -0.9(4)
B1 C19 C24 C23 175.8(3)
C19 B1 C25 C26 -118.3(3)
C5 B1 C25 C26 1.6(3)
C6 B1 C25 C26 122.8(3)
C19 B1 C25 C30 65.4(3)
C5 B1 C25 C30 -174.8(2)
C6 B1 C25 C30 -53.6(3)
C30 C25 C26 C27 3.2(4)
B1 C25 C26 C27 -173.2(3)
C25 C26 C27 C28 -1.9(5)
C26 C27 C28 C29 -0.3(5)
C27 C28 C29 C30 0.9(5)
C28 C29 C30 C25 0.6(5)
C26 C25 C30 C29 -2.6(4)
B1 C25 C30 C29 174.1(3)
C6 P2 C31 C36 24.5(3)
C37 P2 C31 C36 -83.7(3)
Cr1 P2 C31 C36 152.1(2)
C6 P2 C31 C32 -157.2(3)
C37 P2 C31 C32 94.6(3)
Cr1 P2 C31 C32 -29.6(3)
C36 C31 C32 C33 -2.1(6)
P2 C31 C32 C33 179.6(4)
C31 C32 C33 C34 -1.5(8)
C32 C33 C34 C35 3.2(8)
C33 C34 C35 C36 -1.2(7)
C32 C31 C36 C35 4.1(5)
P2 C31 C36 C35 -177.6(3)
C34 C35 C36 C31 -2.6(6)
C6 P2 C37 C42 7.4(3)
C31 P2 C37 C42 115.5(3)
Cr1 P2 C37 C42 -114.0(3)
C6 P2 C37 C38 -171.0(3)
C31 P2 C37 C38 -63.0(3)
Cr1 P2 C37 C38 67.5(3)
C42 C37 C38 C39 1.0(5)
P2 C37 C38 C39 179.5(3)
C37 C38 C39 C40 -0.5(6)
C38 C39 C40 C41 -0.3(7)
C39 C40 C41 C42 0.6(7)
C38 C37 C42 C41 -0.7(6)
P2 C37 C42 C41 -179.2(3)
C40 C41 C42 C37 -0.1(7)
C50 N1 C43 C44 86.6(7)
C46 N1 C43 C44 -34.6(7)
C47 N1 C43 C44 -155.3(6)
N1 C43 C44 C45 33.1(9)
C43 C44 C45 C46 -21.1(11)
C44 C45 C46 N1 -0.3(10)
C50 N1 C46 C45 -100.3(8)
C47 N1 C46 C45 139.9(8)
C43 N1 C46 C45 20.6(8)
C50 N1 C47 C48 27.4(7)
C46 N1 C47 C48 149.8(7)
C43 N1 C47 C48 -92.9(7)
N1 C47 C48 C49 -32.1(10)
C47 C48 C49 C50 26.7(15)
C48 C49 C50 N1 -9.8(16)
C46 N1 C50 C49 -132.0(13)
C47 N1 C50 C49 -9.5(13)
C43 N1 C50 C49 109.9(13)
C50' N1' C43' C44' -156.6(10)
C47' N1' C43' C44' 82.7(10)
C46' N1' C43' C44' -36.2(10)
N1' C43' C44' C45' 18.4(13)
C43' C44' C45' C46' 6.3(15)
C44' C45' C46' N1' -28.1(11)
C50' N1' C46' C45' 160.5(7)
C47' N1' C46' C45' -78.6(7)
C43' N1' C46' C45' 40.3(7)
C50' N1' C47' C48' 18.9(11)
C43' N1' C47' C48' 141.4(11)
C46' N1' C47' C48' -103.8(11)
N1' C47' C48' C49' -28.9(12)
C47' C48' C49' C50' 30.1(14)
C48' C49' C50' N1' -18.3(14)
C47' N1' C50' C49' 1.2(13)
C43' N1' C50' C49' -120.8(12)
C46' N1' C50' C49' 123.4(13)
C54 O5 C51 C52 1.6(10)
O5 C51 C52 C53 19.0(8)
C51 C52 C53 C54 -30.9(7)
C51 O5 C54 C53 -21.2(11)
C52 C53 C54 O5 32.2(9)
C54' O5' C51' C52' -18.2(17)
O5' C51' C52' C53' 31.5(12)
C51' C52' C53' C54' -32.6(13)
C51' O5' C54' C53' -3(2)
C52' C53' C54' O5' 22.5(18)
